data_4117830
loop_
_publ_author_name
'Andrey V. Protchenko'
'Krishna Hassomal Birjkumar'
'Deepak Dange'
'Andrew D. Schwarz'
'Dragoslav Vidovic'
'Cameron Jones'
'Nikolas Kaltsoyannis'
'Philip Mountford'
'Simon Aldridge'

_publ_contact_author
;
 Prof S. Aldridge
 Chemistry Research Laboratory
 Mansfield Road
 Oxford
 OX1 3TA
 UK
;
_publ_contact_author_email Simon.Aldridge@chem.ox.ac.uk
_publ_contact_author_fax '+44 1865 272690'
_publ_contact_author_phone '+44 1865 285201'
_publ_section_title
;
 A Stable Two-Coordinate Acyclic Silylene
;
_journal_name_full 'Journal of the American Chemical Society'
_journal_page_first 6500
_journal_page_last 6503
_journal_paper_doi 10.1021/ja301042u
_journal_volume 134
_journal_year 2012
_chemical_absolute_configuration ad
_chemical_formula_moiety 'C41 H62 B1 I2 N3 Si2'
_chemical_formula_sum 'C41 H62 B I2 N3 Si2'
_chemical_formula_weight 917.75
_chemical_name_systematic
;
(I)2Si(B(L))(N(SiMe3)(2,6-C6H3iPr2))
;
_space_group_IT_number 19
_symmetry_cell_setting orthorhombic
_symmetry_space_group_name_Hall 'P 2ac 2ab'
_symmetry_space_group_name_H-M 'P 21 21 21'
_atom_sites_solution_hydrogens difmap
_atom_sites_solution_primary direct
_atom_sites_solution_secondary difmap
_audit_creation_date 11-10-05
_audit_creation_method CRYSTALS_ver_14.21
_cell_angle_alpha 90
_cell_angle_beta 90
_cell_angle_gamma 90
_cell_formula_units_Z 4
_cell_length_a 11.35230(10)
_cell_length_b 17.74500(10)
_cell_length_c 22.19420(10)
_cell_measurement_reflns_used 5644
_cell_measurement_temperature 150
_cell_measurement_theta_max 27
_cell_measurement_theta_min 5
_cell_volume 4470.95(5)
_computing_cell_refinement 'DENZO/SCALEPACK (Otwinowski & Minor, 1997)'
_computing_data_collection 'COLLECT (Nonius, 2001).'
_computing_data_reduction 'DENZO/SCALEPACK (Otwinowski & Minor, 1997)'
_computing_molecular_graphics 'CAMERON (Watkin et al., 1996)'
_computing_publication_material 'CRYSTALS (Betteridge et al., 2003)'
_computing_structure_refinement 'CRYSTALS (Betteridge et al., 2003)'
_computing_structure_solution 'SIR92 (Altomare et al., 1994)'
_diffrn_ambient_temperature 150
_diffrn_measured_fraction_theta_full 0.990
_diffrn_measured_fraction_theta_max 0.990
_diffrn_measurement_device Area
_diffrn_measurement_device_type 'Nonius KappaCCD'
_diffrn_measurement_method \w
_diffrn_radiation_monochromator graphite
_diffrn_radiation_type 'Mo K\a'
_diffrn_radiation_wavelength 0.71073
_diffrn_reflns_av_R_equivalents 0.000
_diffrn_reflns_limit_h_max 14
_diffrn_reflns_limit_h_min -14
_diffrn_reflns_limit_k_max 23
_diffrn_reflns_limit_k_min -22
_diffrn_reflns_limit_l_max 28
_diffrn_reflns_limit_l_min -28
_diffrn_reflns_number 10186
_diffrn_reflns_theta_full 27.481
_diffrn_reflns_theta_max 27.481
_diffrn_reflns_theta_min 5.136
_diffrn_standards_number 0
_exptl_absorpt_coefficient_mu 1.490
_exptl_absorpt_correction_T_max 0.74
_exptl_absorpt_correction_T_min 0.74
_exptl_absorpt_correction_type multi-scan
_exptl_absorpt_process_details 'DENZO/SCALEPACK (Otwinowski & Minor, 1997)'
_exptl_crystal_colour colourless
_exptl_crystal_density_diffrn 1.363
_exptl_crystal_description block
_exptl_crystal_F_000 1872
_exptl_crystal_size_max 0.300
_exptl_crystal_size_mid 0.200
_exptl_crystal_size_min 0.200
_refine_diff_density_max 0.60
_refine_diff_density_min -0.49
_refine_ls_abs_structure_details 'Flack (1983), 4568 Friedel-pairs'
_refine_ls_abs_structure_Flack 0.040(12)
_refine_ls_extinction_method none
_refine_ls_goodness_of_fit_ref 1.0162
_refine_ls_hydrogen_treatment constr
_refine_ls_matrix_type full
_refine_ls_number_parameters 443
_refine_ls_number_reflns 9002
_refine_ls_number_restraints 0
_refine_ls_R_factor_all 0.0342
_refine_ls_R_factor_gt 0.0290
_refine_ls_shift/su_max 0.0014401
_refine_ls_shift/su_mean 0.0000577
_refine_ls_structure_factor_coef F
_refine_ls_weighting_details
;
 Method, part 1, Chebychev polynomial, (Watkin, 1994, Prince, 1982) 
 [weight] = 1.0/[A~0~*T~0~(x)+A~1~*T~1~(x) ... +A~n-1~]*T~n-1~(x)] 
 where A~i~ are the Chebychev coefficients listed below and x= Fcalc/Fmax 
 Method = Robust Weighting (Prince, 1982) 
 W = [weight] * [1-(deltaF/6*sigmaF)^2^]^2^ 
 A~i~ are: 
 0.691 0.822 0.649 0.343 0.163 
;
_refine_ls_weighting_scheme calc
_refine_ls_wR_factor_all 0.0349
_refine_ls_wR_factor_gt 0.0292
_refine_ls_wR_factor_ref 0.0281
_reflns_limit_h_max 14
_reflns_limit_h_min -14
_reflns_limit_k_max 23
_reflns_limit_k_min 0
_reflns_limit_l_max 28
_reflns_limit_l_min 0
_reflns_number_gt 9338
_reflns_number_total 10186
_reflns_threshold_expression I>2.0\s(I)
_oxford_diffrn_Wilson_B_factor 2.59
_oxford_diffrn_Wilson_scale 42.79
_oxford_refine_ls_r_factor_ref 0.0274
_oxford_refine_ls_scale 0.15278(10)
_oxford_reflns_number_all 10186
_oxford_reflns_threshold_expression_ref I>3.0\s(I)
_oxford_structure_analysis_title 'ADS207 At 15: 6 on 5/10'
_cod_data_source_file ja301042u_si_002_1.cif
_cod_data_source_block COMPOUND_diiodide
_cod_original_sg_symbol_H-M 'P 21 21 21 '
_cod_original_formula_sum 'C41 H62 B1 I2 N3 Si2'
_cod_database_code 4117830

loop_
_symmetry_equiv_pos_as_xyz
x,y,z
x+1/2,-y+1/2,-z
-x,y+1/2,-z+1/2
-x+1/2,-y,z+1/2

loop_
_atom_site_label
_atom_site_type_symbol
_atom_site_fract_x
_atom_site_fract_y
_atom_site_fract_z
_atom_site_U_iso_or_equiv
_atom_site_occupancy
_atom_site_adp_type
_atom_site_refinement_flags_posn
Si1 Si 0.08811(7) 0.50452(4) 0.48536(3) 0.0205 1.0000 Uani .
Si2 Si 0.18820(8) 0.39329(5) 0.57818(4) 0.0270 1.0000 Uani .
I1 I 0.009367(19) 0.634077(10) 0.485838(8) 0.0321 1.0000 Uani .
I2 I -0.090597(18) 0.423550(13) 0.472522(9) 0.0356 1.0000 Uani .
B1 B 0.1842(3) 0.49364(17) 0.40702(14) 0.0197 1.0000 Uani .
N1 N 0.2979(2) 0.52255(13) 0.38856(10) 0.0214 1.0000 Uani .
N2 N 0.1417(2) 0.45432(13) 0.35406(10) 0.0217 1.0000 Uani .
N3 N 0.1395(2) 0.48535(13) 0.55749(11) 0.0226 1.0000 Uani .
C1 C 0.3188(3) 0.49877(16) 0.32951(13) 0.0255 1.0000 Uani .
C2 C 0.2272(3) 0.45925(17) 0.30906(13) 0.0256 1.0000 Uani .
C3 C 0.3870(2) 0.57297(17) 0.41167(12) 0.0235 1.0000 Uani .
C4 C 0.3785(3) 0.65005(17) 0.39675(13) 0.0276 1.0000 Uani .
C5 C 0.4757(3) 0.69552(18) 0.40915(14) 0.0343 1.0000 Uani .
C6 C 0.5755(3) 0.6668(2) 0.43564(15) 0.0351 1.0000 Uani .
C7 C 0.5834(3) 0.59096(19) 0.44944(15) 0.0356 1.0000 Uani .
C8 C 0.4893(3) 0.54271(17) 0.43671(13) 0.0298 1.0000 Uani .
C9 C 0.2716(3) 0.68295(19) 0.36553(16) 0.0370 1.0000 Uani .
C10 C 0.2338(4) 0.7590(2) 0.3903(2) 0.0515 1.0000 Uani .
C11 C 0.2973(5) 0.6904(2) 0.29710(18) 0.0545 1.0000 Uani .
C12 C 0.5042(3) 0.45821(19) 0.44376(17) 0.0412 1.0000 Uani .
C13 C 0.5853(4) 0.4260(2) 0.39407(19) 0.0524 1.0000 Uani .
C14 C 0.5525(3) 0.4373(3) 0.5066(2) 0.0562 1.0000 Uani .
C15 C 0.0326(3) 0.41939(17) 0.33593(12) 0.0251 1.0000 Uani .
C16 C 0.0259(3) 0.34070(17) 0.33395(14) 0.0294 1.0000 Uani .
C17 C -0.0760(3) 0.3085(2) 0.31165(17) 0.0399 1.0000 Uani .
C18 C -0.1693(4) 0.3524(2) 0.2923(2) 0.0518 1.0000 Uani .
C19 C -0.1614(3) 0.4303(2) 0.29459(16) 0.0395 1.0000 Uani .
C20 C -0.0605(3) 0.46534(18) 0.31635(14) 0.0286 1.0000 Uani .
C21 C 0.1273(3) 0.29115(17) 0.35581(15) 0.0313 1.0000 Uani .
C22 C 0.0862(4) 0.2290(2) 0.39795(17) 0.0454 1.0000 Uani .
C23 C 0.1960(4) 0.2575(2) 0.30310(18) 0.0471 1.0000 Uani .
C24 C -0.0517(3) 0.55143(18) 0.31837(15) 0.0316 1.0000 Uani .
C25 C -0.1674(3) 0.5900(2) 0.33433(18) 0.0407 1.0000 Uani .
C26 C -0.0048(5) 0.5805(2) 0.25801(18) 0.0587 1.0000 Uani .
C27 C 0.1238(2) 0.54038(16) 0.60636(12) 0.0225 1.0000 Uani .
C28 C 0.0194(3) 0.54130(16) 0.64167(12) 0.0253 1.0000 Uani .
C29 C 0.0059(3) 0.59736(17) 0.68490(12) 0.0319 1.0000 Uani .
C30 C 0.0904(3) 0.65138(18) 0.69450(13) 0.0351 1.0000 Uani .
C31 C 0.1938(3) 0.64881(18) 0.66158(13) 0.0302 1.0000 Uani .
C32 C 0.2127(3) 0.59379(16) 0.61764(13) 0.0253 1.0000 Uani .
C33 C -0.0788(3) 0.48377(19) 0.63609(14) 0.0324 1.0000 Uani .
C34 C -0.1971(3) 0.5203(2) 0.61804(19) 0.0459 1.0000 Uani .
C35 C -0.0919(4) 0.4413(2) 0.69611(16) 0.0476 1.0000 Uani .
C36 C 0.3301(3) 0.59725(18) 0.58459(14) 0.0288 1.0000 Uani .
C37 C 0.3421(3) 0.6712(2) 0.55054(16) 0.0382 1.0000 Uani .
C38 C 0.4350(3) 0.5891(2) 0.62806(18) 0.0448 1.0000 Uani .
C39 C 0.2963(4) 0.4037(2) 0.64053(17) 0.0496 1.0000 Uani .
C40 C 0.0746(4) 0.3239(2) 0.6046(2) 0.0549 1.0000 Uani .
C41 C 0.2559(3) 0.34785(18) 0.51129(15) 0.0372 1.0000 Uani .
H11 H 0.3894 0.5100 0.3080 0.0312 1.0000 Uiso R
H21 H 0.2184 0.4378 0.2696 0.0316 1.0000 Uiso R
H51 H 0.4736 0.7475 0.3993 0.0416 1.0000 Uiso R
H61 H 0.6403 0.6998 0.4444 0.0431 1.0000 Uiso R
H71 H 0.6531 0.5710 0.4673 0.0419 1.0000 Uiso R
H91 H 0.2041 0.6462 0.3708 0.0441 1.0000 Uiso R
H101 H 0.1639 0.7762 0.3695 0.0790 1.0000 Uiso R
H102 H 0.2962 0.7951 0.3850 0.0791 1.0000 Uiso R
H103 H 0.2151 0.7548 0.4335 0.0792 1.0000 Uiso R
H111 H 0.3608 0.7263 0.2913 0.0809 1.0000 Uiso R
H112 H 0.2286 0.7078 0.2758 0.0811 1.0000 Uiso R
H113 H 0.3215 0.6417 0.2805 0.0811 1.0000 Uiso R
H121 H 0.4249 0.4345 0.4386 0.0493 1.0000 Uiso R
H131 H 0.5868 0.3716 0.3977 0.0803 1.0000 Uiso R
H132 H 0.6639 0.4467 0.3997 0.0803 1.0000 Uiso R
H133 H 0.5530 0.4407 0.3546 0.0802 1.0000 Uiso R
H141 H 0.5494 0.3842 0.5133 0.0852 1.0000 Uiso R
H142 H 0.5060 0.4619 0.5398 0.0850 1.0000 Uiso R
H143 H 0.6335 0.4545 0.5107 0.0848 1.0000 Uiso R
H171 H -0.0814 0.2540 0.3104 0.0484 1.0000 Uiso R
H181 H -0.2395 0.3294 0.2767 0.0635 1.0000 Uiso R
H191 H -0.2260 0.4608 0.2812 0.0477 1.0000 Uiso R
H211 H 0.1822 0.3242 0.3788 0.0394 1.0000 Uiso R
H221 H 0.1528 0.2048 0.4179 0.0697 1.0000 Uiso R
H222 H 0.0417 0.1904 0.3757 0.0702 1.0000 Uiso R
H223 H 0.0352 0.2504 0.4287 0.0704 1.0000 Uiso R
H231 H 0.2609 0.2278 0.3178 0.0740 1.0000 Uiso R
H232 H 0.1433 0.2244 0.2793 0.0741 1.0000 Uiso R
H233 H 0.2258 0.2972 0.2772 0.0740 1.0000 Uiso R
H241 H 0.0089 0.5648 0.3495 0.0393 1.0000 Uiso R
H251 H -0.1543 0.6434 0.3394 0.0620 1.0000 Uiso R
H252 H -0.1996 0.5692 0.3726 0.0624 1.0000 Uiso R
H253 H -0.2258 0.5823 0.3029 0.0623 1.0000 Uiso R
H261 H 0.0678 0.5554 0.2483 0.0883 1.0000 Uiso R
H262 H 0.0068 0.6343 0.2603 0.0881 1.0000 Uiso R
H263 H -0.0640 0.5691 0.2267 0.0886 1.0000 Uiso R
H291 H -0.0645 0.5979 0.7083 0.0381 1.0000 Uiso R
H301 H 0.0785 0.6896 0.7235 0.0432 1.0000 Uiso R
H311 H 0.2545 0.6862 0.6693 0.0352 1.0000 Uiso R
H331 H -0.0575 0.4476 0.6028 0.0413 1.0000 Uiso R
H341 H -0.2204 0.5579 0.6486 0.0713 1.0000 Uiso R
H342 H -0.2572 0.4810 0.6155 0.0715 1.0000 Uiso R
H343 H -0.1887 0.5437 0.5782 0.0710 1.0000 Uiso R
H351 H -0.1169 0.4762 0.7271 0.0710 1.0000 Uiso R
H352 H -0.1508 0.4012 0.6912 0.0710 1.0000 Uiso R
H353 H -0.0150 0.4186 0.7074 0.0710 1.0000 Uiso R
H361 H 0.3326 0.5535 0.5554 0.0354 1.0000 Uiso R
H371 H 0.4151 0.6699 0.5287 0.0576 1.0000 Uiso R
H372 H 0.2762 0.6774 0.5221 0.0580 1.0000 Uiso R
H373 H 0.3419 0.7136 0.5785 0.0580 1.0000 Uiso R
H381 H 0.5078 0.5875 0.6049 0.0676 1.0000 Uiso R
H382 H 0.4271 0.5421 0.6517 0.0684 1.0000 Uiso R
H383 H 0.4383 0.6321 0.6555 0.0686 1.0000 Uiso R
H391 H 0.3692 0.4271 0.6251 0.0763 1.0000 Uiso R
H392 H 0.2644 0.4356 0.6728 0.0763 1.0000 Uiso R
H393 H 0.3170 0.3547 0.6573 0.0762 1.0000 Uiso R
H401 H 0.0126 0.3214 0.5739 0.0843 1.0000 Uiso R
H402 H 0.0409 0.3395 0.6422 0.0841 1.0000 Uiso R
H403 H 0.1107 0.2753 0.6086 0.0840 1.0000 Uiso R
H411 H 0.1977 0.3385 0.4805 0.0554 1.0000 Uiso R
H412 H 0.3166 0.3794 0.4942 0.0557 1.0000 Uiso R
H413 H 0.2926 0.3004 0.5222 0.0545 1.0000 Uiso R

loop_
_atom_site_aniso_label
_atom_site_aniso_U_11
_atom_site_aniso_U_22
_atom_site_aniso_U_33
_atom_site_aniso_U_23
_atom_site_aniso_U_13
_atom_site_aniso_U_12
Si1 0.0194(3) 0.0233(3) 0.0188(3) -0.0013(3) -0.0011(3) 0.0002(3)
Si2 0.0330(4) 0.0234(4) 0.0245(4) 0.0026(3) 0.0018(3) 0.0035(3)
I1 0.04105(11) 0.02780(8) 0.02739(9) -0.00231(7) -0.00291(8) 0.01182(8)
I2 0.02536(9) 0.05004(12) 0.03138(10) -0.00801(9) 0.00159(8) -0.01109(9)
B1 0.0221(15) 0.0162(14) 0.0207(14) -0.0018(11) 0.0008(11) 0.0002(12)
N1 0.0224(11) 0.0216(11) 0.0203(11) -0.0020(9) 0.0002(9) 0.0009(9)
N2 0.0248(12) 0.0196(11) 0.0206(11) -0.0027(9) 0.0012(9) -0.0015(9)
N3 0.0229(11) 0.0213(11) 0.0236(11) -0.0017(9) 0.0011(9) -0.0023(9)
C1 0.0280(15) 0.0259(14) 0.0226(13) -0.0004(11) 0.0050(11) 0.0003(12)
C2 0.0325(16) 0.0248(14) 0.0195(13) -0.0025(11) 0.0039(11) -0.0003(12)
C3 0.0257(14) 0.0242(13) 0.0206(12) 0.0008(11) 0.0026(10) -0.0052(12)
C4 0.0353(17) 0.0257(15) 0.0219(13) 0.0002(11) 0.0015(11) -0.0037(12)
C5 0.045(2) 0.0272(15) 0.0307(15) -0.0019(12) 0.0045(14) -0.0125(14)
C6 0.0281(17) 0.0425(18) 0.0346(17) -0.0059(14) 0.0025(14) -0.0120(14)
C7 0.0243(14) 0.0454(19) 0.0370(16) -0.0009(14) -0.0033(14) -0.0051(14)
C8 0.0258(15) 0.0340(15) 0.0296(14) 0.0037(11) 0.0000(13) -0.0032(13)
C9 0.044(2) 0.0261(16) 0.0410(19) 0.0061(14) -0.0065(15) -0.0021(14)
C10 0.061(3) 0.0295(19) 0.063(3) 0.0076(18) 0.005(2) 0.0102(18)
C11 0.081(3) 0.041(2) 0.042(2) 0.0079(17) -0.019(2) 0.003(2)
C12 0.0269(16) 0.0379(17) 0.059(2) 0.0180(15) -0.0096(17) 0.0000(15)
C13 0.053(2) 0.040(2) 0.064(2) -0.0046(19) -0.006(2) 0.015(2)
C14 0.0321(17) 0.073(3) 0.063(3) 0.032(2) -0.0027(16) 0.0071(17)
C15 0.0293(14) 0.0266(14) 0.0195(12) -0.0031(11) -0.0028(10) -0.0028(12)
C16 0.0342(17) 0.0259(14) 0.0281(14) -0.0051(11) -0.0005(13) -0.0047(12)
C17 0.041(2) 0.0292(16) 0.049(2) -0.0095(15) -0.0066(17) -0.0061(15)
C18 0.041(2) 0.049(2) 0.065(3) -0.020(2) -0.0208(18) -0.0076(18)
C19 0.0319(17) 0.0432(19) 0.0435(19) -0.0092(16) -0.0124(14) 0.0023(15)
C20 0.0304(17) 0.0314(16) 0.0242(15) -0.0043(12) -0.0025(11) -0.0025(13)
C21 0.0397(18) 0.0214(14) 0.0327(16) 0.0003(12) 0.0012(13) -0.0041(13)
C22 0.054(2) 0.0333(18) 0.049(2) 0.0108(15) 0.0037(19) -0.0040(18)
C23 0.057(2) 0.038(2) 0.046(2) -0.0019(16) 0.0106(18) 0.0090(18)
C24 0.0380(18) 0.0270(15) 0.0298(16) 0.0002(12) -0.0030(12) 0.0050(12)
C25 0.0361(18) 0.041(2) 0.0452(19) -0.0049(16) -0.0039(15) 0.0078(15)
C26 0.074(3) 0.047(2) 0.055(2) 0.0196(18) 0.027(2) 0.022(2)
C27 0.0249(14) 0.0267(14) 0.0159(12) -0.0003(10) 0.0002(10) 0.0016(11)
C28 0.0273(15) 0.0283(14) 0.0203(12) 0.0011(10) 0.0023(11) 0.0018(12)
C29 0.0326(16) 0.0380(16) 0.0249(13) -0.0032(11) 0.0060(13) 0.0033(14)
C30 0.0444(18) 0.0360(17) 0.0248(14) -0.0118(12) -0.0020(15) 0.0018(15)
C31 0.0356(17) 0.0323(17) 0.0227(14) -0.0040(12) -0.0020(12) -0.0005(13)
C32 0.0294(15) 0.0264(15) 0.0202(13) 0.0013(11) -0.0051(11) -0.0019(12)
C33 0.0279(15) 0.0367(17) 0.0326(16) -0.0032(13) 0.0093(13) 0.0005(14)
C34 0.0285(17) 0.056(2) 0.053(2) -0.0130(18) 0.0021(16) -0.0004(17)
C35 0.056(2) 0.043(2) 0.044(2) -0.0017(15) 0.0243(19) -0.0084(19)
C36 0.0251(14) 0.0317(16) 0.0295(15) -0.0007(12) 0.0027(12) -0.0043(12)
C37 0.042(2) 0.0401(19) 0.0323(17) 0.0005(14) 0.0053(15) -0.0085(15)
C38 0.0295(18) 0.056(2) 0.049(2) 0.0025(17) -0.0086(14) -0.0048(16)
C39 0.067(3) 0.044(2) 0.0378(19) 0.0035(16) -0.0162(18) 0.0185(19)
C40 0.061(3) 0.0312(19) 0.073(3) 0.0140(18) 0.031(2) 0.0052(18)
C41 0.0451(18) 0.0320(16) 0.0343(16) -0.0029(14) 0.0067(14) 0.0101(13)

loop_
_atom_type_symbol
_atom_type_scat_dispersion_real
_atom_type_scat_dispersion_imag
_atom_type_scat_Cromer_Mann_a1
_atom_type_scat_Cromer_Mann_b1
_atom_type_scat_Cromer_Mann_a2
_atom_type_scat_Cromer_Mann_b2
_atom_type_scat_Cromer_Mann_a3
_atom_type_scat_Cromer_Mann_b3
_atom_type_scat_Cromer_Mann_a4
_atom_type_scat_Cromer_Mann_b4
_atom_type_scat_Cromer_Mann_c
_atom_type_scat_source
C 0.0033 0.0016 2.3100 20.8439 1.0200 10.2075 1.5886 0.5687 0.8650 51.6512 0.2156 'International Tables Vol C 4.2.6.8 and 6.1.1.4'
H 0.0000 0.0000 0.4930 10.5109 0.3229 26.1257 0.1402 3.1424 0.0408 57.7998 0.0030 'International Tables Vol C 4.2.6.8 and 6.1.1.4'
N 0.0061 0.0033 12.2126 0.0057 3.1322 9.8933 2.0125 28.9975 1.1663 0.5826 -11.5290 'International Tables Vol C 4.2.6.8 and 6.1.1.4'
B 0.0013 0.0007 2.0545 23.2185 1.3326 1.0210 1.0979 60.3498 0.7068 0.1403 -0.1932 'International Tables Vol C 4.2.6.8 and 6.1.1.4'
Si 0.0817 0.0704 6.2915 2.4386 3.0353 32.3337 1.9891 0.6785 1.5410 81.6937 1.1407 'International Tables Vol C 4.2.6.8 and 6.1.1.4'
I -0.4742 1.8119 20.1472 4.3470 18.9949 0.3814 7.5138 27.7660 2.2735 66.8776 4.0712 'International Tables Vol C 4.2.6.8 and 6.1.1.4'

loop_
_geom_angle_atom_site_label_1
_geom_angle_atom_site_label_2
_geom_angle_atom_site_label_3
_geom_angle
_geom_angle_publ_flag
I1 Si1 I2 104.00(3) yes
I1 Si1 B1 106.42(9) yes
I2 Si1 B1 106.22(9) yes
I1 Si1 N3 107.47(8) yes
I2 Si1 N3 105.36(8) yes
B1 Si1 N3 125.51(12) yes
N3 Si2 C39 107.79(15) yes
N3 Si2 C40 117.90(16) yes
C39 Si2 C40 106.6(2) yes
N3 Si2 C41 108.67(13) yes
C39 Si2 C41 111.41(18) yes
C40 Si2 C41 104.46(18) yes
Si1 B1 N1 132.6(2) yes
Si1 B1 N2 123.5(2) yes
N1 B1 N2 103.8(2) yes
B1 N1 C1 108.0(2) yes
B1 N1 C3 138.0(2) yes
C1 N1 C3 113.7(2) yes
B1 N2 C2 108.5(2) yes
B1 N2 C15 136.0(2) yes
C2 N2 C15 115.1(2) yes
Si2 N3 Si1 121.35(14) yes
Si2 N3 C27 117.10(18) yes
Si1 N3 C27 120.60(18) yes
N1 C1 C2 110.3(3) yes
N1 C1 H11 123.3 no
C2 C1 H11 126.5 no
N2 C2 C1 109.4(2) yes
N2 C2 H21 123.7 no
C1 C2 H21 126.9 no
N1 C3 C4 118.0(2) yes
N1 C3 C8 119.1(3) yes
C4 C3 C8 121.6(3) yes
C3 C4 C5 117.4(3) yes
C3 C4 C9 122.4(3) yes
C5 C4 C9 120.1(3) yes
C4 C5 C6 121.5(3) yes
C4 C5 H51 119.9 no
C6 C5 H51 118.7 no
C5 C6 C7 120.6(3) yes
C5 C6 H61 119.5 no
C7 C6 H61 119.9 no
C6 C7 C8 120.1(3) yes
C6 C7 H71 120.5 no
C8 C7 H71 119.4 no
C7 C8 C3 118.7(3) yes
C7 C8 C12 120.0(3) yes
C3 C8 C12 121.0(3) yes
C4 C9 C10 113.8(3) yes
C4 C9 C11 109.3(3) yes
C10 C9 C11 109.4(3) yes
C4 C9 H91 107.7 no
C10 C9 H91 108.4 no
C11 C9 H91 108.1 no
C9 C10 H101 109.9 no
C9 C10 H102 109.8 no
H101 C10 H102 109.5 no
C9 C10 H103 110.3 no
H101 C10 H103 108.2 no
H102 C10 H103 109.2 no
C9 C11 H111 109.0 no
C9 C11 H112 110.8 no
H111 C11 H112 109.0 no
C9 C11 H113 110.3 no
H111 C11 H113 108.8 no
H112 C11 H113 108.9 no
C8 C12 C13 111.0(3) yes
C8 C12 C14 111.7(3) yes
C13 C12 C14 110.1(3) yes
C8 C12 H121 107.7 no
C13 C12 H121 107.4 no
C14 C12 H121 108.8 no
C12 C13 H131 108.6 no
C12 C13 H132 108.4 no
H131 C13 H132 110.4 no
C12 C13 H133 108.4 no
H131 C13 H133 110.1 no
H132 C13 H133 110.9 no
C12 C14 H141 111.4 no
C12 C14 H142 111.8 no
H141 C14 H142 107.1 no
C12 C14 H143 110.3 no
H141 C14 H143 109.2 no
H142 C14 H143 106.9 no
N2 C15 C16 119.0(3) yes
N2 C15 C20 118.9(3) yes
C16 C15 C20 122.0(3) yes
C15 C16 C17 118.0(3) yes
C15 C16 C21 121.6(3) yes
C17 C16 C21 120.4(3) yes
C16 C17 C18 121.2(3) yes
C16 C17 H171 118.5 no
C18 C17 H171 120.3 no
C17 C18 C19 120.0(3) yes
C17 C18 H181 120.5 no
C19 C18 H181 119.4 no
C18 C19 C20 120.8(3) yes
C18 C19 H191 120.1 no
C20 C19 H191 119.1 no
C15 C20 C19 117.9(3) yes
C15 C20 C24 121.4(3) yes
C19 C20 C24 120.7(3) yes
C16 C21 C22 112.4(3) yes
C16 C21 C23 111.5(3) yes
C22 C21 C23 110.1(3) yes
C16 C21 H211 107.2 no
C22 C21 H211 107.7 no
C23 C21 H211 107.7 no
C21 C22 H221 111.1 no
C21 C22 H222 110.7 no
H221 C22 H222 108.6 no
C21 C22 H223 109.4 no
H221 C22 H223 108.4 no
H222 C22 H223 108.6 no
C21 C23 H231 110.2 no
C21 C23 H232 109.4 no
H231 C23 H232 108.5 no
C21 C23 H233 110.3 no
H231 C23 H233 109.3 no
H232 C23 H233 109.1 no
C20 C24 C25 113.5(3) yes
C20 C24 C26 109.4(3) yes
C25 C24 C26 110.6(3) yes
C20 C24 H241 107.5 no
C25 C24 H241 109.0 no
C26 C24 H241 106.6 no
C24 C25 H251 109.6 no
C24 C25 H252 110.4 no
H251 C25 H252 108.6 no
C24 C25 H253 111.0 no
H251 C25 H253 109.1 no
H252 C25 H253 108.1 no
C24 C26 H261 109.8 no
C24 C26 H262 109.5 no
H261 C26 H262 110.6 no
C24 C26 H263 108.1 no
H261 C26 H263 109.3 no
H262 C26 H263 109.4 no
N3 C27 C28 121.0(2) yes
N3 C27 C32 119.5(2) yes
C28 C27 C32 119.5(3) yes
C27 C28 C29 118.7(3) yes
C27 C28 C33 124.1(3) yes
C29 C28 C33 117.2(3) yes
C28 C29 C30 122.0(3) yes
C28 C29 H291 118.5 no
C30 C29 H291 119.6 no
C29 C30 C31 119.2(3) yes
C29 C30 H301 120.5 no
C31 C30 H301 120.3 no
C30 C31 C32 121.5(3) yes
C30 C31 H311 119.0 no
C32 C31 H311 119.5 no
C27 C32 C31 119.0(3) yes
C27 C32 C36 124.7(3) yes
C31 C32 C36 116.3(3) yes
C28 C33 C34 112.2(3) yes
C28 C33 C35 109.3(3) yes
C34 C33 C35 110.2(3) yes
C28 C33 H331 108.2 no
C34 C33 H331 106.6 no
C35 C33 H331 110.3 no
C33 C34 H341 109.8 no
C33 C34 H342 108.9 no
H341 C34 H342 109.5 no
C33 C34 H343 109.1 no
H341 C34 H343 111.0 no
H342 C34 H343 108.5 no
C33 C35 H351 109.3 no
C33 C35 H352 108.9 no
H351 C35 H352 110.1 no
C33 C35 H353 109.4 no
H351 C35 H353 109.7 no
H352 C35 H353 109.4 no
C32 C36 C37 110.7(3) yes
C32 C36 C38 111.8(3) yes
C37 C36 C38 108.9(3) yes
C32 C36 H361 107.6 no
C37 C36 H361 110.0 no
C38 C36 H361 107.9 no
C36 C37 H371 107.9 no
C36 C37 H372 110.3 no
H371 C37 H372 109.5 no
C36 C37 H373 110.4 no
H371 C37 H373 110.0 no
H372 C37 H373 108.7 no
C36 C38 H381 109.2 no
C36 C38 H382 109.9 no
H381 C38 H382 109.5 no
C36 C38 H383 110.2 no
H381 C38 H383 108.6 no
H382 C38 H383 109.5 no
Si2 C39 H391 109.7 no
Si2 C39 H392 110.9 no
H391 C39 H392 108.5 no
Si2 C39 H393 110.9 no
H391 C39 H393 107.8 no
H392 C39 H393 108.9 no
Si2 C40 H401 107.7 no
Si2 C40 H402 110.9 no
H401 C40 H402 109.5 no
Si2 C40 H403 108.9 no
H401 C40 H403 109.3 no
H402 C40 H403 110.5 no
Si2 C41 H411 110.9 no
Si2 C41 H412 110.9 no
H411 C41 H412 108.1 no
Si2 C41 H413 110.8 no
H411 C41 H413 108.7 no
H412 C41 H413 107.1 no

loop_
_geom_bond_atom_site_label_1
_geom_bond_atom_site_label_2
_geom_bond_distance
_geom_bond_publ_flag
Si1 I1 2.4667(7) yes
Si1 I2 2.5022(8) yes
Si1 B1 2.062(3) yes
Si1 N3 1.737(2) yes
Si2 N3 1.785(3) yes
Si2 C39 1.859(4) yes
Si2 C40 1.878(4) yes
Si2 C41 1.856(3) yes
B1 N1 1.448(4) yes
B1 N2 1.450(4) yes
N1 C1 1.397(4) yes
N1 C3 1.444(4) yes
N2 C2 1.396(4) yes
N2 C15 1.442(4) yes
N3 C27 1.470(4) yes
C1 C2 1.334(4) yes
C1 H11 0.954 no
C2 H21 0.960 no
C3 C4 1.411(4) yes
C3 C8 1.395(4) yes
C4 C5 1.394(4) yes
C4 C9 1.514(5) yes
C5 C6 1.374(5) yes
C5 H51 0.949 no
C6 C7 1.383(5) yes
C6 H61 0.960 no
C7 C8 1.398(4) yes
C7 H71 0.953 no
C8 C12 1.517(4) yes
C9 C10 1.519(5) yes
C9 C11 1.552(5) yes
C9 H91 1.014 no
C10 H101 0.968 no
C10 H102 0.963 no
C10 H103 0.984 no
C11 H111 0.970 no
C11 H112 0.964 no
C11 H113 0.978 no
C12 C13 1.546(6) yes
C12 C14 1.543(5) yes
C12 H121 1.001 no
C13 H131 0.970 no
C13 H132 0.973 no
C13 H133 0.984 no
C14 H141 0.956 no
C14 H142 1.006 no
C14 H143 0.973 no
C15 C16 1.399(4) yes
C15 C20 1.404(4) yes
C16 C17 1.381(5) yes
C16 C21 1.528(5) yes
C17 C18 1.384(6) yes
C17 H171 0.968 no
C18 C19 1.386(6) yes
C18 H181 0.960 no
C19 C20 1.390(4) yes
C19 H191 0.958 no
C20 C24 1.532(4) yes
C21 C22 1.519(4) yes
C21 C23 1.528(5) yes
C21 H211 0.997 no
C22 H221 0.976 no
C22 H222 0.984 no
C22 H223 0.973 no
C23 H231 0.963 no
C23 H232 0.991 no
C23 H233 0.970 no
C24 C25 1.523(5) yes
C24 C26 1.531(5) yes
C24 H241 1.004 no
C25 H251 0.967 no
C25 H252 0.996 no
C25 H253 0.973 no
C26 H261 0.961 no
C26 H262 0.966 no
C26 H263 0.988 no
C27 C28 1.421(4) yes
C27 C32 1.406(4) yes
C28 C29 1.391(4) yes
C28 C33 1.517(5) yes
C29 C30 1.373(5) yes
C29 H291 0.953 no
C30 C31 1.383(5) yes
C30 H301 0.944 no
C31 C32 1.397(4) yes
C31 H311 0.973 no
C32 C36 1.523(4) yes
C33 C34 1.544(5) yes
C33 C35 1.538(5) yes
C33 H331 1.008 no
C34 H341 0.988 no
C34 H342 0.977 no
C34 H343 0.982 no
C35 H351 0.967 no
C35 H352 0.983 no
C35 H353 0.994 no
C36 C37 1.521(5) yes
C36 C38 1.540(5) yes
C36 H361 1.012 no
C37 H371 0.960 no
C37 H372 0.986 no
C37 H373 0.974 no
C38 H381 0.974 no
C38 H382 0.989 no
C38 H383 0.977 no
C39 H391 0.987 no
C39 H392 0.982 no
C39 H393 0.975 no
C40 H401 0.981 no
C40 H402 0.958 no
C40 H403 0.960 no
C41 H411 0.966 no
C41 H412 0.965 no
C41 H413 0.970 no

loop_
_cod_related_entry_id
_cod_related_entry_database
_cod_related_entry_code
1 ChemSpider 30660617
